data_4034676
loop_
_publ_author_name
'Thorve, Pradip Ramdas'
'Guru, Murali Mohan'
'Maji, Biplab'

_publ_section_title
;
 Manganese-Catalyzed Divergent Markovnikov Addition and [2+2+2]
 Cycloaddition of 2-Carbonyl Indanone with Terminal Alkyne.
;
_journal_issue 12
_journal_name_full 'The Journal of organic chemistry'
_journal_page_first 8185
_journal_page_last 8193
_journal_paper_doi 10.1021/acs.joc.9b01173
_journal_volume 84
_journal_year 2019
_chemical_formula_moiety 'C28 H24 O3'
_chemical_formula_sum 'C28 H24 O3'
_chemical_formula_weight 408.47
_space_group_crystal_system monoclinic
_space_group_IT_number 14
_space_group_name_Hall '-P 2yn'
_space_group_name_H-M_alt 'P 1 21/n 1'
_atom_sites_solution_hydrogens geom
_atom_sites_solution_primary dual
_audit_creation_date 2018-08-09
_audit_creation_method
;
Olex2 1.2
(compiled 2018.05.29 svn.r3508 for OlexSys, GUI svn.r5506)
;
_cell_angle_alpha 90
_cell_angle_beta 93.727(2)
_cell_angle_gamma 90
_cell_formula_units_Z 4
_cell_length_a 8.4827(2)
_cell_length_b 11.6842(3)
_cell_length_c 20.2986(5)
_cell_measurement_reflns_used 7244
_cell_measurement_temperature 100.00(10)
_cell_measurement_theta_max 27.3020
_cell_measurement_theta_min 1.9850
_cell_volume 2007.61(9)
_computing_cell_refinement 'CrysAlisPro 1.171.38.43f (Rigaku OD, 2015)'
_computing_data_collection 'CrysAlisPro 1.171.38.43f (Rigaku OD, 2015)'
_computing_data_reduction 'CrysAlisPro 1.171.38.43f (Rigaku OD, 2015)'
_computing_molecular_graphics 'Olex2 (Dolomanov et al., 2009)'
_computing_publication_material 'Olex2 (Dolomanov et al., 2009)'
_computing_structure_refinement 'ShelXL (Sheldrick, 2015)'
_computing_structure_solution 'ShelXT (Sheldrick, 2015)'
_diffrn_ambient_environment N~2~
_diffrn_ambient_temperature 100.00(10)
_diffrn_detector 'CCD plate'
_diffrn_detector_area_resol_mean 7.9580
_diffrn_detector_type Eos
_diffrn_measured_fraction_theta_full 1.000
_diffrn_measured_fraction_theta_max 0.913
_diffrn_measurement_details
;
List of Runs (angles in degrees, time in seconds):

  # Type    Start    End  Width  t~exp~   \w     \q     \k     \f   Frames
--------------------------------------------------------------------------
  1  \w    -11.00 103.00   1.00    9.00    --   26.72  57.00   0.00  114
  2  \w    -58.00  70.00   1.00    9.00    --   26.72 -77.00 150.00  128
  3  \w   -119.00 -55.00   1.00    9.00    --  -23.50 178.00-120.00   64
  4  \w    -20.00  32.00   1.00    9.00    --  -23.50 -99.00  30.00   52
  5  \w    -49.00  16.00   1.00    9.00    --   26.72 -57.00-120.00   65
  6  \w    -57.00 114.00   1.00    9.00    --   26.72  19.00-120.00  171
;
_diffrn_measurement_device 'four-circle diffractometer'
_diffrn_measurement_device_type 'SuperNova, Dual, Cu at zero, Eos'
_diffrn_measurement_method '\w scans'
_diffrn_orient_matrix_type 'CrysAlisPro convention (1999,Acta A55,543-557)'
_diffrn_orient_matrix_UB_11 -0.0356804000
_diffrn_orient_matrix_UB_12 -0.0549144000
_diffrn_orient_matrix_UB_13 -0.0026797000
_diffrn_orient_matrix_UB_21 0.0753704000
_diffrn_orient_matrix_UB_22 -0.0260486000
_diffrn_orient_matrix_UB_23 0.0047717000
_diffrn_orient_matrix_UB_31 -0.0076081000
_diffrn_orient_matrix_UB_32 -0.0006787000
_diffrn_orient_matrix_UB_33 0.0345684000
_diffrn_radiation_monochromator mirror
_diffrn_radiation_probe x-ray
_diffrn_radiation_type MoK\a
_diffrn_radiation_wavelength 0.71073
_diffrn_reflns_av_R_equivalents 0.0305
_diffrn_reflns_av_unetI/netI 0.0283
_diffrn_reflns_Laue_measured_fraction_full 1.000
_diffrn_reflns_Laue_measured_fraction_max 0.913
_diffrn_reflns_limit_h_max 10
_diffrn_reflns_limit_h_min -11
_diffrn_reflns_limit_k_max 14
_diffrn_reflns_limit_k_min -14
_diffrn_reflns_limit_l_max 26
_diffrn_reflns_limit_l_min -25
_diffrn_reflns_number 16665
_diffrn_reflns_point_group_measured_fraction_full 1.000
_diffrn_reflns_point_group_measured_fraction_max 0.913
_diffrn_reflns_theta_full 25.242
_diffrn_reflns_theta_max 27.696
_diffrn_reflns_theta_min 2.011
_diffrn_source 'micro-focus sealed X-ray tube'
_diffrn_source_type 'SuperNova (Mo) X-ray Source'
_exptl_absorpt_coefficient_mu 0.087
_exptl_absorpt_correction_T_max 1.00000
_exptl_absorpt_correction_T_min 0.81734
_exptl_absorpt_correction_type multi-scan
_exptl_absorpt_process_details
;
CrysAlisPro 1.171.38.43f (Rigaku Oxford Diffraction, 2015)
Empirical absorption correction using spherical harmonics,
 implemented in SCALE3 ABSPACK scaling algorithm.
;
_exptl_crystal_colour colourless
_exptl_crystal_colour_primary colourless
_exptl_crystal_density_diffrn 1.351
_exptl_crystal_description block
_exptl_crystal_F_000 864
_exptl_crystal_size_max 0.29
_exptl_crystal_size_mid 0.26
_exptl_crystal_size_min 0.21
_refine_diff_density_max 0.327
_refine_diff_density_min -0.266
_refine_diff_density_rms 0.048
_refine_ls_extinction_method none
_refine_ls_goodness_of_fit_ref 1.069
_refine_ls_hydrogen_treatment constr
_refine_ls_matrix_type full
_refine_ls_number_parameters 282
_refine_ls_number_reflns 4287
_refine_ls_number_restraints 0
_refine_ls_restrained_S_all 1.069
_refine_ls_R_factor_all 0.0520
_refine_ls_R_factor_gt 0.0444
_refine_ls_shift/su_max 0.000
_refine_ls_shift/su_mean 0.000
_refine_ls_structure_factor_coef Fsqd
_refine_ls_weighting_details 'w=1/[\s^2^(Fo^2^)+(0.0326P)^2^+1.8971P] where P=(Fo^2^+2Fc^2^)/3'
_refine_ls_weighting_scheme calc
_refine_ls_wR_factor_gt 0.1033
_refine_ls_wR_factor_ref 0.1074
_reflns_Friedel_coverage 0.000
_reflns_number_gt 3770
_reflns_number_total 4287
_reflns_threshold_expression 'I > 2\s(I)'
_cod_data_source_file jo9b01173_si_002.cif
_cod_data_source_block ptppa-51
_cod_database_code 4034676
_shelx_shelxl_version_number 2014/7
_chemical_oxdiff_formula 'C H N O'
_shelx_space_group_comment
;
The symmetry employed for this shelxl refinement is uniquely defined
by the following loop, which should always be used as a source of
symmetry information in preference to the above space-group names.
They are only intended as comments.
;
_shelx_estimated_absorpt_t_max 0.982
_shelx_estimated_absorpt_t_min 0.975
_reflns_odcompleteness_completeness 99.90
_reflns_odcompleteness_iscentric 1
_reflns_odcompleteness_theta 25.63
_olex2_refinement_description
;
1. Fixed Uiso
 At 1.2 times of:
  All C(H) groups, All C(H,H) groups
 At 1.5 times of:
  All C(H,H,H) groups, All O(H) groups
2.a Secondary CH2 refined with riding coordinates:
 C00L(H00A,H00C), C00T(H00E,H00F)
2.b Aromatic/amide H refined with riding coordinates:
 C004(H004), C00B(H00B), C00D(H00D), C00G(H00G), C00H(H00H), C00I(H00I),
 C00J(H00J), C00K(H00K), C00M(H00M), C00N(H00N), C00O(H00O), C00P(H00P),
 C00Q(H00Q), C00R(H00R), C00S(H00S), C00U(H00U)
2.c Idealised Me refined as rotating group:
 C00V(H00L,H00T,H00V)
2.d Idealised tetrahedral OH refined as rotating group:
 O001(H001)
;
_olex2_submission_special_instructions 'No special instructions were received'
_oxdiff_exptl_absorpt_empirical_details
;
Empirical correction (ABSPACK) includes:
- Absorption correction using spherical harmonics
- Frame scaling
;
_oxdiff_exptl_absorpt_empirical_full_max 1.294
_oxdiff_exptl_absorpt_empirical_full_min 0.734

loop_
_space_group_symop_operation_xyz
'x, y, z'
'-x+1/2, y+1/2, -z+1/2'
'-x, -y, -z'
'x-1/2, -y-1/2, z-1/2'

loop_
_atom_site_label
_atom_site_type_symbol
_atom_site_fract_x
_atom_site_fract_y
_atom_site_fract_z
_atom_site_U_iso_or_equiv
_atom_site_adp_type
_atom_site_occupancy
_atom_site_site_symmetry_order
_atom_site_calc_flag
_atom_site_refinement_flags_posn
O001 O 0.76290(13) 0.59276(10) 0.29613(5) 0.0150(2) Uani 1 1 d .
H001 H 0.7402 0.6593 0.2869 0.023 Uiso 1 1 calc GR
O002 O 0.92212(13) 0.36396(10) 0.36354(6) 0.0175(3) Uani 1 1 d .
O003 O 0.81908(14) 0.33310(11) 0.26064(6) 0.0213(3) Uani 1 1 d .
C004 C 0.72882(18) 0.52431(14) 0.46895(8) 0.0145(3) Uani 1 1 d .
H004 H 0.7660 0.5485 0.5108 0.017 Uiso 1 1 calc R
C005 C 0.67489(18) 0.55590(13) 0.35062(7) 0.0129(3) Uani 1 1 d .
C006 C 0.50359(18) 0.59519(14) 0.34010(7) 0.0137(3) Uani 1 1 d .
C007 C 0.85253(18) 0.69557(13) 0.42449(8) 0.0135(3) Uani 1 1 d .
C008 C 0.75491(18) 0.59040(13) 0.41690(8) 0.0141(3) Uani 1 1 d .
C009 C 0.61194(18) 0.36429(13) 0.40443(8) 0.0141(3) Uani 1 1 d .
C00A C 0.80693(19) 0.36906(13) 0.31589(8) 0.0145(3) Uani 1 1 d .
C00B C 0.64495(18) 0.41667(14) 0.46251(8) 0.0148(3) Uani 1 1 d .
H00B H 0.6123 0.3820 0.5006 0.018 Uiso 1 1 calc R
C00C C 0.65580(18) 0.42226(13) 0.34037(8) 0.0138(3) Uani 1 1 d .
C00D C 0.4329(2) 0.69498(14) 0.36070(8) 0.0167(3) Uani 1 1 d .
H00D H 0.4897 0.7473 0.3874 0.020 Uiso 1 1 calc R
C00E C 0.54447(18) 0.24724(13) 0.40279(8) 0.0141(3) Uani 1 1 d .
C00F C 0.41802(19) 0.51623(14) 0.30108(8) 0.0153(3) Uani 1 1 d .
C00G C 0.52836(19) 0.05349(14) 0.35967(8) 0.0185(3) Uani 1 1 d .
H00G H 0.5571 -0.0002 0.3288 0.022 Uiso 1 1 calc R
C00H C 0.9063(2) 0.89440(14) 0.40004(8) 0.0176(3) Uani 1 1 d .
H00H H 0.8798 0.9607 0.3765 0.021 Uiso 1 1 calc R
C00I C 0.81680(19) 0.79613(14) 0.38925(8) 0.0159(3) Uani 1 1 d .
H00I H 0.7315 0.7971 0.3580 0.019 Uiso 1 1 calc R
C00J C 0.44191(19) 0.21398(14) 0.45086(8) 0.0161(3) Uani 1 1 d .
H00J H 0.4106 0.2676 0.4813 0.019 Uiso 1 1 calc R
C00K C 0.98322(19) 0.69686(14) 0.47031(8) 0.0168(3) Uani 1 1 d .
H00K H 1.0101 0.6309 0.4941 0.020 Uiso 1 1 calc R
C00L C 0.51847(19) 0.41507(14) 0.28629(8) 0.0160(3) Uani 1 1 d .
H00A H 0.5573 0.4208 0.2425 0.019 Uiso 1 1 calc R
H00C H 0.4601 0.3441 0.2896 0.019 Uiso 1 1 calc R
C00M C 0.26146(19) 0.53730(15) 0.28066(8) 0.0189(3) Uani 1 1 d .
H00M H 0.2049 0.4852 0.2538 0.023 Uiso 1 1 calc R
C00N C 0.58436(19) 0.16472(14) 0.35670(8) 0.0165(3) Uani 1 1 d .
H00N H 0.6496 0.1849 0.3235 0.020 Uiso 1 1 calc R
C00O C 1.07317(19) 0.79509(15) 0.48066(8) 0.0183(3) Uani 1 1 d .
H00O H 1.1597 0.7944 0.5112 0.022 Uiso 1 1 calc R
C00P C 1.03506(19) 0.89429(14) 0.44579(8) 0.0179(3) Uani 1 1 d .
H00P H 1.0953 0.9602 0.4530 0.021 Uiso 1 1 calc R
C00Q C 0.4300(2) 0.02186(14) 0.40827(9) 0.0194(4) Uani 1 1 d .
H00Q H 0.3933 -0.0530 0.4105 0.023 Uiso 1 1 calc R
C00R C 0.3866(2) 0.10283(15) 0.45378(8) 0.0190(4) Uani 1 1 d .
H00R H 0.3199 0.0822 0.4864 0.023 Uiso 1 1 calc R
C00S C 0.1904(2) 0.63705(16) 0.30087(9) 0.0216(4) Uani 1 1 d .
H00S H 0.0853 0.6517 0.2877 0.026 Uiso 1 1 calc R
C00T C 1.06623(19) 0.30539(15) 0.34680(9) 0.0208(4) Uani 1 1 d .
H00E H 1.1534 0.3298 0.3768 0.025 Uiso 1 1 calc R
H00F H 1.0908 0.3264 0.3024 0.025 Uiso 1 1 calc R
C00U C 0.2751(2) 0.71534(15) 0.34067(8) 0.0208(4) Uani 1 1 d .
H00U H 0.2262 0.7818 0.3541 0.025 Uiso 1 1 calc R
C00V C 1.0486(2) 0.17759(15) 0.35095(9) 0.0229(4) Uani 1 1 d .
H00L H 0.9690 0.1524 0.3184 0.034 Uiso 1 1 calc GR
H00T H 1.0181 0.1570 0.3941 0.034 Uiso 1 1 calc GR
H00V H 1.1474 0.1417 0.3430 0.034 Uiso 1 1 calc GR

loop_
_atom_site_aniso_label
_atom_site_aniso_U_11
_atom_site_aniso_U_22
_atom_site_aniso_U_33
_atom_site_aniso_U_23
_atom_site_aniso_U_13
_atom_site_aniso_U_12
O001 0.0175(6) 0.0151(6) 0.0128(5) 0.0020(4) 0.0035(4) -0.0004(5)
O002 0.0160(6) 0.0179(6) 0.0186(6) -0.0034(5) -0.0004(5) 0.0028(5)
O003 0.0250(6) 0.0244(6) 0.0147(6) -0.0029(5) 0.0030(5) 0.0035(5)
C004 0.0170(8) 0.0150(8) 0.0113(7) -0.0026(6) -0.0006(6) 0.0011(6)
C005 0.0140(7) 0.0130(7) 0.0118(7) 0.0008(6) 0.0026(6) -0.0002(6)
C006 0.0146(7) 0.0157(8) 0.0109(7) 0.0037(6) 0.0015(6) -0.0002(6)
C007 0.0143(7) 0.0142(8) 0.0124(7) -0.0023(6) 0.0029(6) -0.0003(6)
C008 0.0134(7) 0.0130(7) 0.0159(8) -0.0021(6) 0.0010(6) 0.0023(6)
C009 0.0133(7) 0.0135(8) 0.0154(8) 0.0015(6) 0.0005(6) 0.0019(6)
C00A 0.0189(8) 0.0110(7) 0.0138(8) 0.0017(6) 0.0014(6) -0.0010(6)
C00B 0.0156(7) 0.0146(8) 0.0143(8) 0.0028(6) 0.0030(6) 0.0012(6)
C00C 0.0159(7) 0.0133(8) 0.0121(7) -0.0008(6) 0.0008(6) -0.0002(6)
C00D 0.0197(8) 0.0175(8) 0.0131(8) 0.0002(6) 0.0026(6) 0.0002(6)
C00E 0.0131(7) 0.0136(8) 0.0151(8) 0.0009(6) -0.0025(6) 0.0015(6)
C00F 0.0174(8) 0.0160(8) 0.0126(7) 0.0037(6) 0.0016(6) -0.0015(6)
C00G 0.0188(8) 0.0157(8) 0.0206(8) -0.0032(7) -0.0023(7) 0.0026(6)
C00H 0.0206(8) 0.0152(8) 0.0174(8) 0.0007(6) 0.0049(7) 0.0001(6)
C00I 0.0167(8) 0.0171(8) 0.0137(8) -0.0013(6) 0.0007(6) 0.0003(6)
C00J 0.0161(8) 0.0168(8) 0.0152(8) -0.0013(6) 0.0001(6) 0.0004(6)
C00K 0.0175(8) 0.0171(8) 0.0158(8) -0.0002(6) 0.0018(6) 0.0023(6)
C00L 0.0184(8) 0.0153(8) 0.0139(8) -0.0004(6) -0.0009(6) -0.0012(6)
C00M 0.0169(8) 0.0214(9) 0.0180(8) 0.0035(7) -0.0013(6) -0.0046(7)
C00N 0.0164(8) 0.0172(8) 0.0158(8) -0.0003(6) 0.0012(6) 0.0004(6)
C00O 0.0149(8) 0.0226(9) 0.0173(8) -0.0042(7) 0.0004(6) -0.0008(7)
C00P 0.0179(8) 0.0164(8) 0.0201(8) -0.0056(7) 0.0064(7) -0.0042(6)
C00Q 0.0197(8) 0.0128(8) 0.0253(9) 0.0002(7) -0.0025(7) -0.0019(6)
C00R 0.0179(8) 0.0198(8) 0.0192(8) 0.0031(7) 0.0005(7) -0.0026(7)
C00S 0.0145(8) 0.0288(10) 0.0214(9) 0.0058(7) 0.0004(7) 0.0014(7)
C00T 0.0145(8) 0.0228(9) 0.0254(9) -0.0024(7) 0.0035(7) 0.0026(7)
C00U 0.0204(8) 0.0218(9) 0.0207(9) 0.0013(7) 0.0046(7) 0.0056(7)
C00V 0.0251(9) 0.0222(9) 0.0214(9) -0.0007(7) 0.0018(7) 0.0073(7)

loop_
_atom_type_symbol
_atom_type_description
_atom_type_scat_dispersion_real
_atom_type_scat_dispersion_imag
_atom_type_scat_source
C C 0.0033 0.0016 'International Tables Vol C Tables 4.2.6.8 and 6.1.1.4'
H H 0.0000 0.0000 'International Tables Vol C Tables 4.2.6.8 and 6.1.1.4'
O O 0.0106 0.0060 'International Tables Vol C Tables 4.2.6.8 and 6.1.1.4'

loop_
_geom_angle_atom_site_label_1
_geom_angle_atom_site_label_2
_geom_angle_atom_site_label_3
_geom_angle
C005 O001 H001 109.5
C00A O002 C00T 115.98(13)
C008 C004 H004 118.8
C008 C004 C00B 122.40(15)
C00B C004 H004 118.8
O001 C005 C006 109.83(12)
O001 C005 C008 112.10(12)
O001 C005 C00C 104.36(12)
C006 C005 C00C 100.97(12)
C008 C005 C006 114.21(13)
C008 C005 C00C 114.44(13)
C00D C006 C005 129.57(15)
C00D C006 C00F 120.62(15)
C00F C006 C005 109.72(14)
C00I C007 C008 122.78(14)
C00I C007 C00K 117.82(15)
C00K C007 C008 119.36(14)
C004 C008 C005 117.26(14)
C004 C008 C007 121.02(14)
C007 C008 C005 121.67(14)
C00B C009 C00C 119.69(14)
C00B C009 C00E 119.94(15)
C00E C009 C00C 120.21(13)
O002 C00A C00C 111.83(13)
O003 C00A O002 123.79(15)
O003 C00A C00C 124.36(15)
C004 C00B H00B 118.3
C009 C00B C004 123.32(15)
C009 C00B H00B 118.3
C009 C00C C005 110.67(12)
C009 C00C C00A 110.44(13)
C009 C00C C00L 111.35(13)
C00A C00C C005 111.19(13)
C00A C00C C00L 110.70(13)
C00L C00C C005 102.26(12)
C006 C00D H00D 120.6
C006 C00D C00U 118.76(15)
C00U C00D H00D 120.6
C00J C00E C009 119.72(14)
C00N C00E C009 122.74(15)
C00N C00E C00J 117.48(15)
C006 C00F C00L 110.80(14)
C00M C00F C006 120.47(15)
C00M C00F C00L 128.73(15)
C00N C00G H00G 119.8
C00Q C00G H00G 119.8
C00Q C00G C00N 120.38(16)
C00I C00H H00H 119.9
C00I C00H C00P 120.29(15)
C00P C00H H00H 119.9
C007 C00I H00I 119.4
C00H C00I C007 121.13(15)
C00H C00I H00I 119.4
C00E C00J H00J 119.4
C00R C00J C00E 121.13(16)
C00R C00J H00J 119.4
C007 C00K H00K 119.5
C00O C00K C007 120.91(15)
C00O C00K H00K 119.5
C00C C00L H00A 111.1
C00C C00L H00C 111.1
C00F C00L C00C 103.08(13)
C00F C00L H00A 111.1
C00F C00L H00C 111.1
H00A C00L H00C 109.1
C00F C00M H00M 120.4
C00S C00M C00F 119.12(16)
C00S C00M H00M 120.4
C00E C00N H00N 119.4
C00G C00N C00E 121.21(15)
C00G C00N H00N 119.4
C00K C00O H00O 119.8
C00P C00O C00K 120.48(15)
C00P C00O H00O 119.8
C00H C00P H00P 120.3
C00O C00P C00H 119.37(15)
C00O C00P H00P 120.3
C00G C00Q H00Q 120.3
C00G C00Q C00R 119.40(16)
C00R C00Q H00Q 120.3
C00J C00R C00Q 120.38(16)
C00J C00R H00R 119.8
C00Q C00R H00R 119.8
C00M C00S H00S 119.8
C00M C00S C00U 120.50(16)
C00U C00S H00S 119.8
O002 C00T H00E 109.4
O002 C00T H00F 109.4
O002 C00T C00V 111.37(14)
H00E C00T H00F 108.0
C00V C00T H00E 109.4
C00V C00T H00F 109.4
C00D C00U H00U 119.7
C00S C00U C00D 120.52(16)
C00S C00U H00U 119.7
C00T C00V H00L 109.5
C00T C00V H00T 109.5
C00T C00V H00V 109.5
H00L C00V H00T 109.5
H00L C00V H00V 109.5
H00T C00V H00V 109.5

loop_
_geom_bond_atom_site_label_1
_geom_bond_atom_site_label_2
_geom_bond_distance
O001 H001 0.8200
O001 C005 1.4399(18)
O002 C00A 1.3307(19)
O002 C00T 1.4602(19)
O003 C00A 1.208(2)
C004 H004 0.9300
C004 C008 1.339(2)
C004 C00B 1.447(2)
C005 C006 1.526(2)
C005 C008 1.521(2)
C005 C00C 1.582(2)
C006 C00D 1.388(2)
C006 C00F 1.389(2)
C007 C008 1.484(2)
C007 C00I 1.398(2)
C007 C00K 1.400(2)
C009 C00B 1.342(2)
C009 C00C 1.533(2)
C009 C00E 1.482(2)
C00A C00C 1.536(2)
C00B H00B 0.9300
C00C C00L 1.550(2)
C00D H00D 0.9300
C00D C00U 1.393(2)
C00E C00J 1.404(2)
C00E C00N 1.400(2)
C00F C00L 1.499(2)
C00F C00M 1.387(2)
C00G H00G 0.9300
C00G C00N 1.386(2)
C00G C00Q 1.383(2)
C00H H00H 0.9300
C00H C00I 1.386(2)
C00H C00P 1.387(2)
C00I H00I 0.9300
C00J H00J 0.9300
C00J C00R 1.383(2)
C00K H00K 0.9300
C00K C00O 1.387(2)
C00L H00A 0.9700
C00L H00C 0.9700
C00M H00M 0.9300
C00M C00S 1.386(3)
C00N H00N 0.9300
C00O H00O 0.9300
C00O C00P 1.385(2)
C00P H00P 0.9300
C00Q H00Q 0.9300
C00Q C00R 1.389(2)
C00R H00R 0.9300
C00S H00S 0.9300
C00S C00U 1.389(3)
C00T H00E 0.9700
C00T H00F 0.9700
C00T C00V 1.504(2)
C00U H00U 0.9300
C00V H00L 0.9600
C00V H00T 0.9600
C00V H00V 0.9600
